data_7213064
loop_
_publ_author_name
'Bai, Jun&#x2010;Feng'
'Zuo, Jing&#x2010;Lin'
'Tan, Wei&#x2010;Lian'
'Ji, Wei'
'Shen, Zhen'
'Fun, Hoong&#x2010;Kun'
'Chinnakali, Kandasamy'
'Abdul Razak, Ibrahim'
'You, Xiao&#x2010;Zeng'
'Che, Chi&#x2010;Ming'

_publ_section_title
;
 Synthesis, structure and optical limiting effect of two new nickel
 complexes containing strongly bound geometrically fixed
 multi&#x2010;sulfur 1,2&#x2010;dithiolene ligands showing remarkable
 near&#x2010;IR absorption
;
_journal_issue 10
_journal_name_full 'Journal of Materials Chemistry'
_journal_page_first 2419
_journal_paper_doi 10.1039/a902295c
_journal_volume 9
_journal_year 1999
_chemical_formula_sum 'C16 H20 Ni S8'
_chemical_formula_weight 527.51
_chemical_name_systematic
; 
 ? 
;
_space_group_IT_number 14
_symmetry_cell_setting monoclinic
_symmetry_space_group_name_Hall '-P 2yn'
_symmetry_space_group_name_H-M 'P 1 21/n 1'
_atom_sites_solution_hydrogens difmap
_atom_sites_solution_primary direct
_atom_sites_solution_secondary difmap
_audit_creation_method SHELXL
_cell_angle_alpha 90.00
_cell_angle_beta 107.709(10)
_cell_angle_gamma 90.00
_cell_formula_units_Z 2
_cell_length_a 12.171(2)
_cell_length_b 5.2299(7)
_cell_length_c 16.567(2)
_cell_measurement_reflns_used 4085
_cell_measurement_temperature 293(2)
_cell_measurement_theta_max 33.0
_cell_measurement_theta_min 1.50
_cell_volume 1004.6(3)
_computing_cell_refinement 'SAINT (Siemens, 1996)'
_computing_data_collection 'SMART (Siemens, 1996)'
_computing_data_reduction 'SAINT (Siemens, 1994)'
_computing_molecular_graphics 'SHELXTL (Sheldrick, 1996)'
_computing_publication_material
; SHELXTL (Sheldrick, 1996)
  PARST (Nardelli, 1995) 
;
_computing_structure_refinement 'SHELXTL (Sheldrick, 1996)'
_computing_structure_solution 'SHELXTL (Sheldrick, 1996)'
_diffrn_ambient_temperature 293(2)
_diffrn_measurement_device
;
Siemens SMART CCD area detector diffractometer 
;
_diffrn_measurement_method '\w scans'
_diffrn_radiation_monochromator graphite
_diffrn_radiation_source 'fine-focus sealed tube'
_diffrn_radiation_type MoK\a
_diffrn_radiation_wavelength 0.71073
_diffrn_reflns_av_R_equivalents 0.0172
_diffrn_reflns_av_sigmaI/netI 0.0194
_diffrn_reflns_limit_h_max 14
_diffrn_reflns_limit_h_min -14
_diffrn_reflns_limit_k_max 6
_diffrn_reflns_limit_k_min 0
_diffrn_reflns_limit_l_max 19
_diffrn_reflns_limit_l_min 0
_diffrn_reflns_number 5078
_diffrn_reflns_theta_max 24.74
_diffrn_reflns_theta_min 3.51
_exptl_absorpt_coefficient_mu 1.796
_exptl_absorpt_correction_T_max 0.789
_exptl_absorpt_correction_T_min 0.633
_exptl_absorpt_correction_type 'empirical using SADABS (Sheldrick, 1996)'
_exptl_crystal_colour 'bluish black'
_exptl_crystal_density_diffrn 1.744
_exptl_crystal_density_meas ?
_exptl_crystal_description plate
_exptl_crystal_F_000 544
_exptl_crystal_size_max 0.46
_exptl_crystal_size_mid 0.24
_exptl_crystal_size_min 0.22
_refine_diff_density_max 0.300
_refine_diff_density_min -0.175
_refine_diff_density_rms 0.045
_refine_ls_extinction_method none
_refine_ls_goodness_of_fit_all 1.060
_refine_ls_goodness_of_fit_obs 1.074
_refine_ls_hydrogen_treatment refall
_refine_ls_matrix_type full
_refine_ls_number_parameters 155
_refine_ls_number_reflns 1706
_refine_ls_number_restraints 0
_refine_ls_restrained_S_all 1.060
_refine_ls_restrained_S_obs 1.074
_refine_ls_R_factor_all 0.0247
_refine_ls_R_factor_obs 0.0211
_refine_ls_shift/esd_max 0.000
_refine_ls_shift/esd_mean 0.000
_refine_ls_structure_factor_coef Fsqd
_refine_ls_weighting_details 'w=1/[\s^2^(Fo^2^)+(0.0249P)^2^+0.4578P] where P=(Fo^2^+2Fc^2^)/3'
_refine_ls_weighting_scheme calc
_refine_ls_wR_factor_all 0.0528
_refine_ls_wR_factor_obs 0.0510
_reflns_number_observed 1563
_reflns_number_total 1706
_reflns_observed_criterion >2sigma(I)
_cod_data_source_file 902295csup1.cif
_cod_data_source_block bjf3m
_cod_depositor_comments
;
The following automatic conversions were performed:

'_exptl_crystal_density_meas' value 'not measured' was changed to '?'
- the value is perceived as not measured.

Automatic conversion script
Id: cif_fix_values 3008 2015-01-20 13:52:24Z robertas 

The following automatic conversions were performed:

'_refine_ls_weighting_scheme' value 'calc
w=1/[\s^2^(Fo^2^)+(0.0249P)^2^+0.4578P] where P=(Fo^2^+2Fc^2^)/3' was
changed to 'calc'. New tag '_refine_ls_weighting_details' was
created. The value of the new tag was set to
'w=1/[\s^2^(Fo^2^)+(0.0249P)^2^+0.4578P] where P=(Fo^2^+2Fc^2^)/3'.

Automatic conversion script
Id: cif_fix_values 3143 2015-03-26 13:38:13Z robertas 
;
_cod_original_cell_volume 1004.6(2)
_cod_database_code 7213064

loop_
_symmetry_equiv_pos_as_xyz
'x, y, z'
'-x+1/2, y+1/2, -z+1/2'
'-x, -y, -z'
'x-1/2, -y-1/2, z-1/2'

loop_
_atom_site_aniso_label
_atom_site_aniso_U_11
_atom_site_aniso_U_22
_atom_site_aniso_U_33
_atom_site_aniso_U_23
_atom_site_aniso_U_13
_atom_site_aniso_U_12
Ni 0.0235(2) 0.0403(2) 0.0281(2) 0.00740(15) 0.00515(14) 0.00489(14)
S1 0.0278(3) 0.0478(3) 0.0328(3) 0.0141(2) 0.0081(2) 0.0060(2)
S2 0.0258(3) 0.0490(3) 0.0391(3) 0.0167(2) 0.0100(2) 0.0055(2)
S3 0.0267(3) 0.0508(3) 0.0361(3) 0.0136(2) 0.0110(2) 0.0065(2)
S4 0.0280(3) 0.0340(3) 0.0467(3) 0.0151(2) 0.0073(2) 0.0008(2)
C1 0.0247(9) 0.0324(10) 0.0247(9) -0.0011(8) 0.0049(7) 0.0011(8)
C2 0.0254(9) 0.0286(10) 0.0293(10) 0.0016(8) 0.0045(8) 0.0015(8)
C3 0.0277(10) 0.0275(10) 0.0316(10) -0.0026(8) 0.0057(8) 0.0044(8)
C4 0.0255(10) 0.0251(9) 0.0322(10) 0.0037(8) 0.0053(8) 0.0046(8)
C5 0.0359(11) 0.0347(11) 0.0318(11) -0.0034(9) 0.0094(9) 0.0036(9)
C6 0.0366(12) 0.0408(12) 0.0387(12) -0.0102(10) 0.0027(10) -0.0021(10)
C7 0.0284(11) 0.0419(12) 0.0443(12) -0.0004(10) 0.0049(9) -0.0058(9)
C8 0.0274(10) 0.0393(12) 0.0359(11) 0.0008(9) 0.0095(9) 0.0053(8)

loop_
_atom_site_label
_atom_site_type_symbol
_atom_site_fract_x
_atom_site_fract_y
_atom_site_fract_z
_atom_site_U_iso_or_equiv
_atom_site_thermal_displace_type
_atom_site_occupancy
_atom_site_calc_flag
_atom_site_refinement_flags
Ni Ni 0.0000 0.0000 0.0000 0.03121(12) Uani 1 d S
S1 S 0.16183(4) 0.04080(10) -0.02353(3) 0.03639(14) Uani 1 d .
S2 S 0.06995(4) -0.27240(11) 0.09734(3) 0.03795(15) Uani 1 d .
S3 S 0.39071(4) -0.17323(11) 0.03652(3) 0.03754(15) Uani 1 d .
S4 S 0.28650(4) -0.54153(10) 0.17094(4) 0.03713(14) Uani 1 d .
C1 C 0.2512(2) -0.1705(4) 0.04416(12) 0.0279(4) Uani 1 d .
C2 C 0.2101(2) -0.3119(3) 0.09975(12) 0.0287(4) Uani 1 d .
C3 C 0.4696(2) -0.4197(4) 0.11014(12) 0.0297(4) Uani 1 d .
C4 C 0.4351(2) -0.4387(4) 0.19064(12) 0.0284(4) Uani 1 d .
C5 C 0.4649(2) -0.2012(4) 0.24604(13) 0.0343(5) Uani 1 d .
C6 C 0.5933(2) -0.1387(5) 0.26683(15) 0.0407(5) Uani 1 d .
C7 C 0.6307(2) -0.1164(4) 0.18779(15) 0.0396(5) Uani 1 d .
C8 C 0.5979(2) -0.3505(4) 0.13095(14) 0.0342(4) Uani 1 d .
H3 H 0.4548(17) -0.5783(41) 0.0823(13) 0.031(5) Uiso 1 d .
H4 H 0.4763(17) -0.5828(38) 0.2220(13) 0.029(5) Uiso 1 d .
H5A H 0.4177(18) -0.0545(40) 0.2159(13) 0.034(5) Uiso 1 d .
H5B H 0.4465(18) -0.2289(40) 0.2965(15) 0.037(6) Uiso 1 d .
H6A H 0.6095(21) 0.0144(45) 0.2989(16) 0.048(7) Uiso 1 d .
H6B H 0.6350(20) -0.2644(44) 0.2988(14) 0.038(6) Uiso 1 d .
H7A H 0.7136(20) -0.0966(42) 0.2001(14) 0.042(6) Uiso 1 d .
H7B H 0.5964(19) 0.0347(44) 0.1561(15) 0.044(7) Uiso 1 d .
H8B H 0.6171(18) -0.3308(41) 0.0798(14) 0.039(6) Uiso 1 d .
H8A H 0.6384(21) -0.5006(44) 0.1591(15) 0.045(6) Uiso 1 d .

loop_
_atom_type_symbol
_atom_type_description
_atom_type_scat_dispersion_real
_atom_type_scat_dispersion_imag
_atom_type_scat_source
C C 0.0033 0.0016 'International Tables Vol C Tables 4.2.6.8 and 6.1.1.4'
H H 0.0000 0.0000 'International Tables Vol C Tables 4.2.6.8 and 6.1.1.4'
S S 0.1246 0.1234 'International Tables Vol C Tables 4.2.6.8 and 6.1.1.4'
Ni Ni 0.3393 1.1124 'International Tables Vol C Tables 4.2.6.8 and 6.1.1.4'

loop_
_geom_angle_atom_site_label_1
_geom_angle_atom_site_label_2
_geom_angle_atom_site_label_3
_geom_angle
_geom_angle_site_symmetry_1
_geom_angle_site_symmetry_3
S2 Ni S2 180.0 . 3
S2 Ni S1 88.47(2) . 3
S2 Ni S1 91.53(2) 3 3
S2 Ni S1 91.53(2) . .
S2 Ni S1 88.47(2) 3 .
S1 Ni S1 180.0 3 .
C1 S1 Ni 104.75(7) . .
C2 S2 Ni 105.40(7) . .
C1 S3 C3 106.43(9) . .
C2 S4 C4 102.39(9) . .
C2 C1 S1 119.59(14) . .
C2 C1 S3 126.91(15) . .
S1 C1 S3 113.46(11) . .
C1 C2 S2 118.67(14) . .
C1 C2 S4 126.23(15) . .
S2 C2 S4 115.04(11) . .
C4 C3 C8 110.6(2) . .
C4 C3 S3 113.66(13) . .
C8 C3 S3 105.95(14) . .
C3 C4 C5 113.4(2) . .
C3 C4 S4 112.78(13) . .
C5 C4 S4 113.04(13) . .
C4 C5 C6 110.5(2) . .
C7 C6 C5 112.1(2) . .
C6 C7 C8 112.4(2) . .
C7 C8 C3 112.7(2) . .

loop_
_geom_bond_atom_site_label_1
_geom_bond_atom_site_label_2
_geom_bond_distance
_geom_bond_site_symmetry_2
Ni S2 2.1260(5) .
Ni S2 2.1260(5) 3
Ni S1 2.1317(6) 3
Ni S1 2.1317(6) .
S1 C1 1.709(2) .
S2 C2 1.707(2) .
S3 C1 1.740(2) .
S3 C3 1.833(2) .
S4 C2 1.741(2) .
S4 C4 1.819(2) .
C1 C2 1.388(3) .
C3 C4 1.518(3) .
C3 C8 1.535(3) .
C4 C5 1.521(3) .
C5 C6 1.529(3) .
C6 C7 1.516(3) .
C7 C8 1.522(3) .

loop_
_geom_torsion_atom_site_label_1
_geom_torsion_atom_site_label_2
_geom_torsion_atom_site_label_3
_geom_torsion_atom_site_label_4
_geom_torsion
_geom_torsion_site_symmetry_1
S2 Ni S1 C1 2.16(7) .
S2 Ni S1 C1 -177.84(7) 3
S1 Ni S1 C1 -31.9(1000) 3
S2 Ni S2 C2 103.0(558) 3
S1 Ni S2 C2 178.21(7) 3
S1 Ni S2 C2 -1.79(7) .
Ni S1 C1 C2 -2.3(2) .
Ni S1 C1 S3 179.83(8) .
C3 S3 C1 C2 4.7(2) .
C3 S3 C1 S1 -177.57(10) .
S1 C1 C2 S2 0.9(2) .
S3 C1 C2 S2 178.55(11) .
S1 C1 C2 S4 178.08(11) .
S3 C1 C2 S4 -4.3(3) .
Ni S2 C2 C1 0.9(2) .
Ni S2 C2 S4 -176.55(8) .
C4 S4 C2 C1 26.5(2) .
C4 S4 C2 S2 -156.25(11) .
C1 S3 C3 C4 -35.7(2) .
C1 S3 C3 C8 -157.36(13) .
C8 C3 C4 C5 53.8(2) .
S3 C3 C4 C5 -65.2(2) .
C8 C3 C4 S4 -176.07(13) .
S3 C3 C4 S4 64.9(2) .
C2 S4 C4 C3 -57.06(15) .
C2 S4 C4 C5 73.3(2) .
C3 C4 C5 C6 -55.1(2) .
S4 C4 C5 C6 174.90(15) .
C4 C5 C6 C7 53.9(3) .
C5 C6 C7 C8 -53.2(3) .
C6 C7 C8 C3 52.1(2) .
C4 C3 C8 C7 -51.6(2) .
S3 C3 C8 C7 72.0(2) .
